data_7155141
loop_
_publ_author_name
'Chen, Liang'
'Sun, Jing'
'Xie, Ju'
'Yan, Chao-Guo'

_publ_section_title
;
 Molecular diversity of the three-component reaction of \a-amino acids,
 dialkyl acetylenedicarboxylates and N-substituted maleimides.
;
_journal_issue 27
_journal_name_full 'Organic &amp; biomolecular chemistry'
_journal_page_first 6497
_journal_page_last 6507
_journal_paper_doi 10.1039/c6ob00921b
_journal_volume 14
_journal_year 2016
_chemical_formula_moiety 'C22 H30 N2 O10'
_chemical_formula_sum 'C22 H30 N2 O10'
_chemical_formula_weight 482.48
_space_group_crystal_system monoclinic
_space_group_IT_number 14
_space_group_name_Hall '-P 2ybc'
_space_group_name_H-M_alt 'P 1 21/c 1'
_symmetry_space_group_name_Hall '-P 2ybc'
_symmetry_space_group_name_H-M 'P 1 21/c 1'
_atom_sites_solution_hydrogens geom
_audit_creation_method SHELXL-2014/7
_audit_update_record
;
2016-04-28 deposited with the CCDC.
2016-05-31 downloaded from the CCDC.
;
_cell_angle_alpha 90
_cell_angle_beta 102.781(6)
_cell_angle_gamma 90
_cell_formula_units_Z 4
_cell_length_a 13.234(3)
_cell_length_b 9.2233(16)
_cell_length_c 20.475(4)
_cell_measurement_reflns_used 6148
_cell_measurement_temperature 296(2)
_cell_measurement_theta_max 21.58
_cell_measurement_theta_min 2.29
_cell_volume 2437.3(8)
_computing_cell_refinement 'Bruker SAINT'
_computing_data_collection 'Bruker APEX2'
_computing_data_reduction 'Bruker SAINT'
_computing_molecular_graphics 'Bruker SHELXTL'
_computing_publication_material 'Bruker SHELXTL'
_computing_structure_refinement 'SHELXL-2014/7 (Sheldrick, 2014)'
_computing_structure_solution 'SHELXS-97 (Sheldrick 2008)'
_diffrn_ambient_temperature 296(2)
_diffrn_measured_fraction_theta_full 1.000
_diffrn_measured_fraction_theta_max 0.999
_diffrn_measurement_device_type 'CCD area detector'
_diffrn_measurement_method 'phi and omega scans'
_diffrn_radiation_source 'fine-focus sealed tube'
_diffrn_radiation_type MoK\a
_diffrn_radiation_wavelength 0.71073
_diffrn_reflns_av_R_equivalents 0.1003
_diffrn_reflns_av_unetI/netI 0.0747
_diffrn_reflns_Laue_measured_fraction_full 1.000
_diffrn_reflns_Laue_measured_fraction_max 0.999
_diffrn_reflns_limit_h_max 16
_diffrn_reflns_limit_h_min -14
_diffrn_reflns_limit_k_max 11
_diffrn_reflns_limit_k_min -11
_diffrn_reflns_limit_l_max 25
_diffrn_reflns_limit_l_min -25
_diffrn_reflns_number 32511
_diffrn_reflns_point_group_measured_fraction_full 1.000
_diffrn_reflns_point_group_measured_fraction_max 0.999
_diffrn_reflns_theta_full 25.242
_diffrn_reflns_theta_max 25.996
_diffrn_reflns_theta_min 1.578
_exptl_absorpt_coefficient_mu 0.104
_exptl_absorpt_correction_T_max 0.977
_exptl_absorpt_correction_T_min 0.969
_exptl_absorpt_correction_type multi-scan
_exptl_absorpt_process_details sadabs
_exptl_crystal_colour colorless
_exptl_crystal_density_diffrn 1.315
_exptl_crystal_description block
_exptl_crystal_F_000 1024
_exptl_crystal_size_max 0.300
_exptl_crystal_size_mid 0.240
_exptl_crystal_size_min 0.220
_refine_diff_density_max 0.355
_refine_diff_density_min -0.468
_refine_diff_density_rms 0.084
_refine_ls_extinction_method none
_refine_ls_goodness_of_fit_ref 1.046
_refine_ls_hydrogen_treatment constr
_refine_ls_matrix_type full
_refine_ls_number_parameters 314
_refine_ls_number_reflns 4783
_refine_ls_number_restraints 7
_refine_ls_restrained_S_all 1.162
_refine_ls_R_factor_all 0.1397
_refine_ls_R_factor_gt 0.0649
_refine_ls_shift/su_max 0.000
_refine_ls_shift/su_mean 0.000
_refine_ls_structure_factor_coef Fsqd
_refine_ls_weighting_details 'w=1/[\s^2^(Fo^2^)+(0.0944P)^2^] where P=(Fo^2^+2Fc^2^)/3'
_refine_ls_weighting_scheme calc
_refine_ls_wR_factor_gt 0.1525
_refine_ls_wR_factor_ref 0.1769
_reflns_Friedel_coverage 0.000
_reflns_number_gt 2692
_reflns_number_total 4783
_reflns_threshold_expression 'I > 2\s(I)'
_cod_data_source_file c6ob00921b2.cif
_cod_data_source_block 4m
_cod_depositor_comments 'Adding full bibliography for 7155130--7155143.cif.'
_cod_database_code 7155141
_shelx_shelxl_version_number 2014/7
_shelx_space_group_comment
; 
The symmetry employed for this shelxl refinement is uniquely defined 
by the following loop, which should always be used as a source of 
symmetry information in preference to the above space-group names. 
They are only intended as comments. 
;
_shelx_estimated_absorpt_t_min 0.969
_shelx_estimated_absorpt_t_max 0.977

loop_
_space_group_symop_operation_xyz
'x, y, z'
'-x, y+1/2, -z+1/2'
'-x, -y, -z'
'x, -y-1/2, z-1/2'

loop_
_atom_site_label
_atom_site_type_symbol
_atom_site_fract_x
_atom_site_fract_y
_atom_site_fract_z
_atom_site_U_iso_or_equiv
_atom_site_adp_type
_atom_site_occupancy
_atom_site_site_symmetry_order
_atom_site_calc_flag
_atom_site_refinement_flags_posn
_atom_site_refinement_flags_adp
C1 C 0.36357(19) 0.6620(3) 0.27533(12) 0.0365(6) Uani 1 1 d . .
H1 H 0.4027 0.5855 0.3031 0.044 Uiso 1 1 calc R U
C2 C 0.3531(2) 0.6297(3) 0.20160(14) 0.0425(7) Uani 1 1 d . .
C3 C 0.3573(3) 0.7727(4) 0.09811(14) 0.0654(10) Uani 1 1 d . .
H3A H 0.3687 0.8719 0.0876 0.098 Uiso 1 1 calc R U
H3B H 0.2883 0.7445 0.0762 0.098 Uiso 1 1 calc R U
H3C H 0.4064 0.7119 0.0830 0.098 Uiso 1 1 calc R U
C4 C 0.4069(2) 0.8672(3) 0.21512(14) 0.0452(7) Uani 1 1 d . .
C5 C 0.4222(2) 0.8047(3) 0.28533(12) 0.0375(7) Uani 1 1 d . .
H5 H 0.4960 0.7841 0.3021 0.045 Uiso 1 1 calc R U
C6 C 0.26008(19) 0.6937(3) 0.29664(12) 0.0358(6) Uani 1 1 d . .
H6 H 0.2405 0.6080 0.3193 0.043 Uiso 1 1 calc R U
C7 C 0.16791(19) 0.7395(3) 0.24111(13) 0.0415(7) Uani 1 1 d . .
H7A H 0.1208 0.7954 0.2613 0.050 Uiso 1 1 calc R U
H7B H 0.1933 0.8035 0.2107 0.050 Uiso 1 1 calc R U
C8 C 0.1066(2) 0.6182(4) 0.20006(16) 0.0659(10) Uani 1 1 d . .
H8 H 0.1552 0.5579 0.1822 0.079 Uiso 1 1 calc R U
C9 C 0.0522(3) 0.5222(4) 0.2415(2) 0.1004(14) Uani 1 1 d . .
H9A H 0.0014 0.5780 0.2575 0.151 Uiso 1 1 calc R U
H9B H 0.1020 0.4841 0.2789 0.151 Uiso 1 1 calc R U
H9C H 0.0187 0.4436 0.2144 0.151 Uiso 1 1 calc R U
C10 C 0.0292(3) 0.6845(5) 0.14079(19) 0.1124(17) Uani 1 1 d . .
H10A H -0.0089 0.6084 0.1142 0.169 Uiso 1 1 calc R U
H10B H 0.0659 0.7401 0.1139 0.169 Uiso 1 1 calc R U
H10C H -0.0180 0.7464 0.1572 0.169 Uiso 1 1 calc R U
C11 C 0.38292(19) 0.8941(3) 0.33869(12) 0.0344(6) Uani 1 1 d . .
C12 C 0.3559(2) 1.0496(3) 0.31397(13) 0.0412(7) Uani 1 1 d . .
C13 C 0.2374(3) 1.1940(4) 0.2401(2) 0.0881(13) Uani 1 1 d . .
H13A H 0.2429 1.2673 0.2740 0.132 Uiso 1 1 calc R U
H13B H 0.1676 1.1911 0.2139 0.132 Uiso 1 1 calc R U
H13C H 0.2840 1.2162 0.2116 0.132 Uiso 1 1 calc R U
C14 C 0.46707(19) 0.9046(3) 0.40443(13) 0.0382(7) Uani 1 1 d . .
H14A H 0.5271 0.9530 0.3947 0.046 Uiso 1 1 calc R U
H14B H 0.4408 0.9652 0.4357 0.046 Uiso 1 1 calc R U
C15 C 0.5013(2) 0.7640(3) 0.43790(14) 0.0500(7) Uani 1 1 d . U
C16 C 0.6114(3) 0.6587(3) 0.53241(17) 0.0754(11) Uani 1 1 d . .
H16A H 0.5622 0.6118 0.5535 0.113 Uiso 1 1 calc R U
H16B H 0.6709 0.6874 0.5659 0.113 Uiso 1 1 calc R U
H16C H 0.6325 0.5927 0.5016 0.113 Uiso 1 1 calc R U
C17 C 0.23445(19) 0.8464(3) 0.39247(12) 0.0327(6) Uani 1 1 d . .
C18 C 0.1553(3) 0.7351(3) 0.40231(13) 0.0408(7) Uani 1 1 d . .
C19 C 0.1281(3) 0.5289(4) 0.4610(2) 0.1000(14) Uani 1 1 d . .
H19A H 0.0857 0.5776 0.4866 0.150 Uiso 1 1 calc R U
H19B H 0.1654 0.4517 0.4872 0.150 Uiso 1 1 calc R U
H19C H 0.0849 0.4897 0.4209 0.150 Uiso 1 1 calc R U
C20 C 0.2409(2) 0.9711(3) 0.42769(12) 0.0401(7) Uani 1 1 d . .
H20 H 0.2831 1.0452 0.4181 0.048 Uiso 1 1 calc R U
C21 C 0.1844(2) 0.9932(3) 0.47994(13) 0.0390(7) Uani 1 1 d . .
C22 C 0.1369(3) 1.1640(4) 0.55309(15) 0.0677(10) Uani 1 1 d . .
H22A H 0.0642 1.1456 0.5372 0.102 Uiso 1 1 calc R U
H22B H 0.1473 1.2642 0.5653 0.102 Uiso 1 1 calc R U
H22C H 0.1634 1.1043 0.5915 0.102 Uiso 1 1 calc R U
N1 N 0.37023(17) 0.7570(3) 0.17041(11) 0.0456(6) Uani 1 1 d . .
N2 N 0.29152(15) 0.8112(2) 0.34686(10) 0.0338(5) Uani 1 1 d . .
O1 O 0.33454(16) 0.5151(2) 0.17337(10) 0.0578(6) Uani 1 1 d . .
O2 O 0.42583(17) 0.9880(3) 0.19933(10) 0.0654(6) Uani 1 1 d . .
O3 O 0.41089(16) 1.1519(2) 0.33110(10) 0.0600(6) Uani 1 1 d . .
O4 O 0.26395(15) 1.0551(2) 0.27137(10) 0.0531(6) Uani 1 1 d . .
O5 O 0.4748(2) 0.6451(2) 0.41795(10) 0.0808(7) Uani 1 1 d . U
O6 O 0.56441(16) 0.7850(2) 0.49661(10) 0.0653(7) Uani 1 1 d . .
O7 O 0.06601(16) 0.7394(2) 0.37574(10) 0.0572(6) Uani 1 1 d . .
O8 O 0.20055(16) 0.6307(2) 0.44322(10) 0.0579(6) Uani 1 1 d . .
O9 O 0.13605(16) 0.9020(2) 0.50241(9) 0.0551(6) Uani 1 1 d . .
O10 O 0.19032(16) 1.1307(2) 0.50123(9) 0.0536(6) Uani 1 1 d . .

loop_
_atom_site_aniso_label
_atom_site_aniso_U_11
_atom_site_aniso_U_22
_atom_site_aniso_U_33
_atom_site_aniso_U_23
_atom_site_aniso_U_13
_atom_site_aniso_U_12
C1 0.0334(15) 0.0390(16) 0.0374(15) -0.0010(12) 0.0086(12) 0.0023(12)
C2 0.0304(16) 0.0514(19) 0.0475(17) -0.0094(16) 0.0124(13) 0.0034(14)
C3 0.065(2) 0.092(3) 0.0393(18) 0.0004(16) 0.0120(15) 0.0031(19)
C4 0.0313(16) 0.057(2) 0.0505(18) 0.0008(16) 0.0167(13) -0.0045(15)
C5 0.0276(15) 0.0462(16) 0.0392(15) -0.0036(13) 0.0086(11) -0.0033(12)
C6 0.0362(16) 0.0350(15) 0.0387(14) -0.0075(12) 0.0137(12) -0.0062(12)
C7 0.0297(15) 0.0525(18) 0.0424(16) -0.0094(13) 0.0080(12) 0.0021(13)
C8 0.0378(18) 0.085(3) 0.073(2) -0.044(2) 0.0085(17) -0.0004(18)
C9 0.075(3) 0.082(3) 0.142(4) -0.037(3) 0.020(3) -0.038(2)
C10 0.064(3) 0.188(5) 0.071(3) -0.043(3) -0.016(2) -0.004(3)
C11 0.0335(15) 0.0334(15) 0.0373(15) -0.0014(12) 0.0102(12) -0.0064(12)
C12 0.0373(17) 0.0434(18) 0.0448(17) 0.0015(14) 0.0128(14) -0.0021(15)
C13 0.079(3) 0.067(2) 0.110(3) 0.036(2) 0.002(2) 0.012(2)
C14 0.0340(16) 0.0348(15) 0.0446(16) -0.0026(12) 0.0066(13) -0.0063(12)
C15 0.0602(17) 0.0421(13) 0.0438(14) -0.0038(12) 0.0032(13) -0.0048(13)
C16 0.086(3) 0.049(2) 0.074(2) 0.0067(17) -0.0211(19) 0.0089(19)
C17 0.0315(15) 0.0331(15) 0.0335(14) 0.0032(12) 0.0077(12) 0.0002(12)
C18 0.052(2) 0.0396(17) 0.0362(16) -0.0057(13) 0.0208(14) -0.0016(15)
C19 0.105(3) 0.071(3) 0.140(4) 0.039(3) 0.061(3) -0.014(2)
C20 0.0426(17) 0.0376(16) 0.0424(15) -0.0029(13) 0.0142(13) -0.0049(13)
C21 0.0415(18) 0.0386(17) 0.0367(15) -0.0009(13) 0.0084(13) 0.0038(13)
C22 0.102(3) 0.061(2) 0.0513(19) -0.0097(17) 0.0401(19) 0.0125(19)
N1 0.0410(15) 0.0616(17) 0.0363(13) -0.0017(12) 0.0129(11) -0.0011(12)
N2 0.0338(13) 0.0320(12) 0.0374(12) -0.0073(10) 0.0121(10) -0.0067(10)
O1 0.0561(14) 0.0609(14) 0.0595(13) -0.0239(11) 0.0197(10) -0.0037(11)
O2 0.0740(16) 0.0625(15) 0.0662(14) 0.0075(12) 0.0298(12) -0.0189(12)
O3 0.0623(14) 0.0380(12) 0.0743(14) 0.0016(11) 0.0037(11) -0.0150(11)
O4 0.0403(12) 0.0496(13) 0.0653(13) 0.0183(10) 0.0030(10) 0.0009(10)
O5 0.1229(17) 0.0447(11) 0.0586(13) -0.0022(10) -0.0145(12) -0.0068(12)
O6 0.0715(15) 0.0433(12) 0.0648(14) -0.0012(10) -0.0194(12) -0.0008(11)
O7 0.0381(13) 0.0736(15) 0.0616(14) -0.0051(11) 0.0148(11) -0.0122(11)
O8 0.0647(15) 0.0470(13) 0.0679(14) 0.0154(11) 0.0272(11) -0.0014(11)
O9 0.0713(15) 0.0479(12) 0.0548(13) -0.0047(10) 0.0329(11) -0.0040(11)
O10 0.0754(15) 0.0442(12) 0.0479(12) -0.0095(10) 0.0280(10) -0.0012(10)

loop_
_atom_type_symbol
_atom_type_description
_atom_type_scat_dispersion_real
_atom_type_scat_dispersion_imag
_atom_type_scat_source
C C 0.0033 0.0016 'International Tables Vol C Tables 4.2.6.8 and 6.1.1.4'
H H 0.0000 0.0000 'International Tables Vol C Tables 4.2.6.8 and 6.1.1.4'
N N 0.0061 0.0033 'International Tables Vol C Tables 4.2.6.8 and 6.1.1.4'
O O 0.0106 0.0060 'International Tables Vol C Tables 4.2.6.8 and 6.1.1.4'

loop_
_geom_angle_atom_site_label_1
_geom_angle_atom_site_label_2
_geom_angle_atom_site_label_3
_geom_angle
C2 C1 C5 103.7(2)
C2 C1 C6 115.1(2)
C5 C1 C6 104.8(2)
C2 C1 H1 110.9
C5 C1 H1 110.9
C6 C1 H1 110.9
O1 C2 N1 124.2(3)
O1 C2 C1 128.0(3)
N1 C2 C1 107.8(2)
N1 C3 H3A 109.5
N1 C3 H3B 109.5
H3A C3 H3B 109.5
N1 C3 H3C 109.5
H3A C3 H3C 109.5
H3B C3 H3C 109.5
O2 C4 N1 124.6(3)
O2 C4 C5 127.9(3)
N1 C4 C5 107.5(2)
C1 C5 C4 104.1(2)
C1 C5 C11 108.4(2)
C4 C5 C11 118.0(2)
C1 C5 H5 108.6
C4 C5 H5 108.6
C11 C5 H5 108.6
N2 C6 C7 111.5(2)
N2 C6 C1 101.64(19)
C7 C6 C1 116.7(2)
N2 C6 H6 108.9
C7 C6 H6 108.9
C1 C6 H6 108.9
C8 C7 C6 116.5(2)
C8 C7 H7A 108.2
C6 C7 H7A 108.2
C8 C7 H7B 108.2
C6 C7 H7B 108.2
H7A C7 H7B 107.3
C9 C8 C7 112.5(3)
C9 C8 C10 111.1(3)
C7 C8 C10 109.0(3)
C9 C8 H8 108.0
C7 C8 H8 108.0
C10 C8 H8 108.0
C8 C9 H9A 109.5
C8 C9 H9B 109.5
H9A C9 H9B 109.5
C8 C9 H9C 109.5
H9A C9 H9C 109.5
H9B C9 H9C 109.5
C8 C10 H10A 109.5
C8 C10 H10B 109.5
H10A C10 H10B 109.5
C8 C10 H10C 109.5
H10A C10 H10C 109.5
H10B C10 H10C 109.5
N2 C11 C12 112.6(2)
N2 C11 C5 102.50(19)
C12 C11 C5 110.8(2)
N2 C11 C14 112.6(2)
C12 C11 C14 107.4(2)
C5 C11 C14 110.9(2)
O3 C12 O4 124.8(3)
O3 C12 C11 123.9(3)
O4 C12 C11 111.3(2)
O4 C13 H13A 109.5
O4 C13 H13B 109.5
H13A C13 H13B 109.5
O4 C13 H13C 109.5
H13A C13 H13C 109.5
H13B C13 H13C 109.5
C15 C14 C11 115.6(2)
C15 C14 H14A 108.4
C11 C14 H14A 108.4
C15 C14 H14B 108.4
C11 C14 H14B 108.4
H14A C14 H14B 107.4
O5 C15 O6 121.7(3)
O5 C15 C14 127.2(3)
O6 C15 C14 111.1(2)
O6 C16 H16A 109.5
O6 C16 H16B 109.5
H16A C16 H16B 109.5
O6 C16 H16C 109.5
H16A C16 H16C 109.5
H16B C16 H16C 109.5
C20 C17 N2 126.1(2)
C20 C17 C18 118.1(2)
N2 C17 C18 115.8(2)
O7 C18 O8 125.2(3)
O7 C18 C17 124.4(3)
O8 C18 C17 110.3(3)
O8 C19 H19A 109.5
O8 C19 H19B 109.5
H19A C19 H19B 109.5
O8 C19 H19C 109.5
H19A C19 H19C 109.5
H19B C19 H19C 109.5
C17 C20 C21 122.2(2)
C17 C20 H20 118.9
C21 C20 H20 118.9
O9 C21 O10 122.3(2)
O9 C21 C20 125.9(2)
O10 C21 C20 111.8(2)
O10 C22 H22A 109.5
O10 C22 H22B 109.5
H22A C22 H22B 109.5
O10 C22 H22C 109.5
H22A C22 H22C 109.5
H22B C22 H22C 109.5
C2 N1 C4 112.9(2)
C2 N1 C3 124.1(2)
C4 N1 C3 123.0(3)
C17 N2 C11 123.2(2)
C17 N2 C6 122.3(2)
C11 N2 C6 114.26(19)
C12 O4 C13 115.0(2)
C15 O6 C16 117.4(2)
C18 O8 C19 113.4(3)
C21 O10 C22 116.2(2)

loop_
_geom_bond_atom_site_label_1
_geom_bond_atom_site_label_2
_geom_bond_distance
C1 C2 1.515(4)
C1 C5 1.518(3)
C1 C6 1.554(3)
C1 H1 0.9800
C2 O1 1.204(3)
C2 N1 1.378(4)
C3 N1 1.459(3)
C3 H3A 0.9600
C3 H3B 0.9600
C3 H3C 0.9600
C4 O2 1.202(3)
C4 N1 1.382(3)
C4 C5 1.520(4)
C5 C11 1.547(4)
C5 H5 0.9800
C6 N2 1.488(3)
C6 C7 1.531(3)
C6 H6 0.9800
C7 C8 1.522(4)
C7 H7A 0.9700
C7 H7B 0.9700
C8 C9 1.515(5)
C8 C10 1.532(5)
C8 H8 0.9800
C9 H9A 0.9600
C9 H9B 0.9600
C9 H9C 0.9600
C10 H10A 0.9600
C10 H10B 0.9600
C10 H10C 0.9600
C11 N2 1.472(3)
C11 C12 1.537(4)
C11 C14 1.549(3)
C12 O3 1.196(3)
C12 O4 1.332(3)
C13 O4 1.440(3)
C13 H13A 0.9600
C13 H13B 0.9600
C13 H13C 0.9600
C14 C15 1.490(4)
C14 H14A 0.9700
C14 H14B 0.9700
C15 O5 1.196(3)
C15 O6 1.317(3)
C16 O6 1.442(3)
C16 H16A 0.9600
C16 H16B 0.9600
C16 H16C 0.9600
C17 C20 1.350(3)
C17 N2 1.364(3)
C17 C18 1.511(4)
C18 O7 1.187(3)
C18 O8 1.329(3)
C19 O8 1.445(4)
C19 H19A 0.9600
C19 H19B 0.9600
C19 H19C 0.9600
C20 C21 1.449(4)
C20 H20 0.9300
C21 O9 1.207(3)
C21 O10 1.338(3)
C22 O10 1.433(3)
C22 H22A 0.9600
C22 H22B 0.9600
C22 H22C 0.9600
